data_4349422
loop_
_publ_author_name
'Sproules, Stephen'
'Eagle, Aston A.'
'George, Graham N.'
'White, Jonathan M.'
'Young, Charles G.'

_publ_section_title
;
 Mononuclear Sulfido-Tungsten(V) Complexes: Completing the Tp*MEXY (M =
 Mo, W; E = O, S) Series.
;
_journal_issue 9
_journal_name_full 'Inorganic chemistry'
_journal_page_first 5189
_journal_page_last 5202
_journal_paper_doi 10.1021/acs.inorgchem.7b00331
_journal_volume 56
_journal_year 2017
_chemical_formula_sum 'C27 H32 B N6 O2 S W'
_chemical_formula_weight 699.30
_chemical_name_systematic
;
{hydrotris(3,5-dimethylpyrazol-1-yl)borato}bis(phenolato)sulfidotungsten(V)
;
_space_group_crystal_system triclinic
_space_group_IT_number 2
_space_group_name_Hall '-P 1'
_space_group_name_H-M_alt 'P -1'
_atom_sites_solution_hydrogens mixed
_audit_creation_method SHELXL-2014/7
_cell_angle_alpha 76.8880(10)
_cell_angle_beta 85.3830(10)
_cell_angle_gamma 65.5180(10)
_cell_formula_units_Z 2
_cell_length_a 9.9067(7)
_cell_length_b 11.0138(7)
_cell_length_c 14.2504(9)
_cell_measurement_reflns_used 4238
_cell_measurement_temperature 130(2)
_cell_measurement_theta_max 27.43
_cell_measurement_theta_min 2.26
_cell_volume 1378.02(16)
_computing_cell_refinement 'Bruker SMART'
_computing_data_collection 'Bruker SMART'
_computing_data_reduction 'Bruker SAINT'
_computing_structure_refinement 'SHELXL-2014/7 (Sheldrick, 2014)'
_diffrn_ambient_temperature 130(2)
_diffrn_measured_fraction_theta_full 0.986
_diffrn_measured_fraction_theta_max 0.986
_diffrn_measurement_device_type 'CCD area detector'
_diffrn_measurement_method 'phi and omega scans'
_diffrn_radiation_monochromator graphite
_diffrn_radiation_source 'fine-focus sealed tube'
_diffrn_radiation_type MoK\a
_diffrn_radiation_wavelength 0.71073
_diffrn_reflns_av_R_equivalents 0.0195
_diffrn_reflns_av_unetI/netI 0.0405
_diffrn_reflns_Laue_measured_fraction_full 0.986
_diffrn_reflns_Laue_measured_fraction_max 0.986
_diffrn_reflns_limit_h_max 10
_diffrn_reflns_limit_h_min -11
_diffrn_reflns_limit_k_max 8
_diffrn_reflns_limit_k_min -13
_diffrn_reflns_limit_l_max 16
_diffrn_reflns_limit_l_min -15
_diffrn_reflns_number 7277
_diffrn_reflns_point_group_measured_fraction_full 0.986
_diffrn_reflns_point_group_measured_fraction_max 0.986
_diffrn_reflns_theta_full 24.999
_diffrn_reflns_theta_max 24.999
_diffrn_reflns_theta_min 1.467
_exptl_absorpt_coefficient_mu 4.304
_exptl_absorpt_correction_T_max 1.00
_exptl_absorpt_correction_T_min 0.78
_exptl_absorpt_correction_type multi-scan
_exptl_absorpt_process_details SADABS
_exptl_crystal_colour orange
_exptl_crystal_density_diffrn 1.685
_exptl_crystal_description block
_exptl_crystal_F_000 694
_exptl_crystal_size_max 0.15
_exptl_crystal_size_mid 0.15
_exptl_crystal_size_min 0.10
_refine_diff_density_max 1.046
_refine_diff_density_min -0.688
_refine_diff_density_rms 0.110
_refine_ls_extinction_method none
_refine_ls_goodness_of_fit_ref 1.030
_refine_ls_hydrogen_treatment mixed
_refine_ls_matrix_type full
_refine_ls_number_parameters 353
_refine_ls_number_reflns 4780
_refine_ls_number_restraints 0
_refine_ls_restrained_S_all 1.030
_refine_ls_R_factor_all 0.0289
_refine_ls_R_factor_gt 0.0261
_refine_ls_shift/su_max 0.002
_refine_ls_shift/su_mean 0.000
_refine_ls_structure_factor_coef Fsqd
_refine_ls_weighting_details 'w=1/[\s^2^(Fo^2^)+(0.0327P)^2^+0.2621P] where P=(Fo^2^+2Fc^2^)/3'
_refine_ls_weighting_scheme calc
_refine_ls_wR_factor_gt 0.0609
_refine_ls_wR_factor_ref 0.0621
_reflns_Friedel_coverage 0.000
_reflns_number_gt 4489
_reflns_number_total 4780
_reflns_threshold_expression 'I > 2\s(I)'
_cod_data_source_file ic7b00331_si_002.cif
_cod_data_source_block jmwspr11_Tp*WS(OPh)2
_cod_database_code 4349422
_shelx_shelxl_version_number 2014/7
_shelx_space_group_comment
;
The symmetry employed for this shelxl refinement is uniquely defined
by the following loop, which should always be used as a source of
symmetry information in preference to the above space-group names.
They are only intended as comments.
;

loop_
_space_group_symop_operation_xyz
'x, y, z'
'-x, -y, -z'

loop_
_atom_site_label
_atom_site_type_symbol
_atom_site_fract_x
_atom_site_fract_y
_atom_site_fract_z
_atom_site_U_iso_or_equiv
_atom_site_adp_type
_atom_site_occupancy
_atom_site_site_symmetry_order
_atom_site_calc_flag
_atom_site_refinement_flags_posn
_atom_site_refinement_flags_adp
C11 C 0.9506(5) 0.1081(4) 0.6044(3) 0.0286(10) Uani 1 1 d . .
H11A H 1.0368 0.0293 0.6320 0.043 Uiso 1 1 calc R U
H11B H 0.9797 0.1635 0.5518 0.043 Uiso 1 1 calc R U
H11C H 0.8826 0.0794 0.5813 0.043 Uiso 1 1 calc R U
C12 C 0.8768(4) 0.1893(4) 0.6797(3) 0.0207(9) Uani 1 1 d . .
C13 C 0.8868(4) 0.3077(4) 0.6920(3) 0.0220(9) Uani 1 1 d . .
H13 H 0.9384 0.3537 0.6533 0.026 Uiso 1 1 calc R U
C14 C 0.8058(4) 0.3433(4) 0.7723(3) 0.0229(9) Uani 1 1 d . .
C15 C 0.7795(5) 0.4589(4) 0.8202(3) 0.0277(10) Uani 1 1 d . .
H15A H 0.6749 0.5129 0.8223 0.042 Uiso 1 1 calc R U
H15B H 0.8272 0.5147 0.7844 0.042 Uiso 1 1 calc R U
H15C H 0.8197 0.4230 0.8846 0.042 Uiso 1 1 calc R U
C21 C 0.3073(4) 0.1421(5) 0.7126(3) 0.0293(10) Uani 1 1 d . .
H21A H 0.3760 0.1187 0.6614 0.044 Uiso 1 1 calc R U
H21B H 0.2108 0.2030 0.6857 0.044 Uiso 1 1 calc R U
H21C H 0.3026 0.0607 0.7519 0.044 Uiso 1 1 calc R U
C22 C 0.3579(4) 0.2106(4) 0.7729(3) 0.0231(9) Uani 1 1 d . .
C23 C 0.2729(4) 0.3258(4) 0.8091(3) 0.0256(9) Uani 1 1 d . .
H23 H 0.1718 0.3785 0.7991 0.031 Uiso 1 1 calc R U
C24 C 0.3685(4) 0.3466(4) 0.8630(3) 0.0253(9) Uani 1 1 d . .
C25 C 0.3379(5) 0.4579(5) 0.9160(3) 0.0348(11) Uani 1 1 d . .
H25A H 0.3616 0.4188 0.9831 0.052 Uiso 1 1 calc R U
H25B H 0.2349 0.5191 0.9086 0.052 Uiso 1 1 calc R U
H25C H 0.3976 0.5073 0.8902 0.052 Uiso 1 1 calc R U
C31 C 0.9160(5) -0.2795(4) 0.9710(3) 0.0255(9) Uani 1 1 d . .
H31A H 0.9781 -0.3417 1.0247 0.038 Uiso 1 1 calc R U
H31B H 0.9721 -0.2868 0.9129 0.038 Uiso 1 1 calc R U
H31C H 0.8331 -0.3014 0.9660 0.038 Uiso 1 1 calc R U
C32 C 0.8609(4) -0.1360(4) 0.9860(3) 0.0201(9) Uani 1 1 d . .
C33 C 0.8819(4) -0.0920(4) 1.0652(3) 0.0214(9) Uani 1 1 d . .
H33 H 0.9369 -0.1465 1.1206 0.026 Uiso 1 1 calc R U
C34 C 0.8057(4) 0.0479(4) 1.0460(3) 0.0209(9) Uani 1 1 d . .
C35 C 0.7914(5) 0.1466(4) 1.1068(3) 0.0261(9) Uani 1 1 d . .
H35A H 0.8646 0.1024 1.1577 0.039 Uiso 1 1 calc R U
H35B H 0.6942 0.1773 1.1341 0.039 Uiso 1 1 calc R U
H35C H 0.8061 0.2233 1.0678 0.039 Uiso 1 1 calc R U
C41 C 0.5985(4) 0.1382(4) 0.5624(3) 0.0215(9) Uani 1 1 d . .
C42 C 0.6100(5) 0.0959(5) 0.4759(3) 0.0274(10) Uani 1 1 d . .
H42 H 0.6612 0.0041 0.4742 0.033 Uiso 1 1 calc R U
C43 C 0.5455(5) 0.1902(5) 0.3928(3) 0.0384(12) Uani 1 1 d . .
H43 H 0.5540 0.1618 0.3351 0.046 Uiso 1 1 calc R U
C44 C 0.4686(5) 0.3261(5) 0.3949(3) 0.0372(12) Uani 1 1 d . .
H44 H 0.4234 0.3888 0.3390 0.045 Uiso 1 1 calc R U
C45 C 0.4583(5) 0.3696(5) 0.4797(3) 0.0312(10) Uani 1 1 d . .
H45 H 0.4067 0.4617 0.4806 0.037 Uiso 1 1 calc R U
C46 C 0.5246(4) 0.2767(4) 0.5636(3) 0.0257(9) Uani 1 1 d . .
H46 H 0.5199 0.3065 0.6203 0.031 Uiso 1 1 calc R U
C51 C 0.9586(4) -0.2226(4) 0.6963(3) 0.0193(8) Uani 1 1 d . .
C52 C 1.1128(5) -0.2822(4) 0.6864(3) 0.0243(9) Uani 1 1 d . .
H52 H 1.1730 -0.2566 0.7172 0.029 Uiso 1 1 calc R U
C53 C 1.1753(5) -0.3794(5) 0.6307(3) 0.0292(10) Uani 1 1 d . .
H53 H 1.2777 -0.4178 0.6238 0.035 Uiso 1 1 calc R U
C54 C 1.0895(5) -0.4200(4) 0.5855(3) 0.0311(11) Uani 1 1 d . .
H54 H 1.1333 -0.4872 0.5497 0.037 Uiso 1 1 calc R U
C55 C 0.9370(5) -0.3604(4) 0.5935(3) 0.0269(10) Uani 1 1 d . .
H55 H 0.8785 -0.3862 0.5613 0.032 Uiso 1 1 calc R U
C56 C 0.8699(5) -0.2628(4) 0.6488(3) 0.0238(9) Uani 1 1 d . .
H56 H 0.7673 -0.2243 0.6543 0.029 Uiso 1 1 calc R U
N11 N 0.7918(3) 0.1537(3) 0.7497(2) 0.0201(7) Uani 1 1 d . .
N12 N 0.7503(3) 0.2493(3) 0.8066(2) 0.0195(7) Uani 1 1 d . .
N21 N 0.5010(3) 0.1627(3) 0.8030(2) 0.0192(7) Uani 1 1 d . .
N22 N 0.5060(3) 0.2463(3) 0.8591(2) 0.0200(7) Uani 1 1 d . .
N31 N 0.7754(3) -0.0262(3) 0.9197(2) 0.0188(7) Uani 1 1 d . .
N32 N 0.7398(3) 0.0867(3) 0.9581(2) 0.0184(7) Uani 1 1 d . .
O2 O 0.6606(3) 0.0405(3) 0.64174(19) 0.0237(6) Uani 1 1 d . .
O3 O 0.9023(3) -0.1322(3) 0.75396(18) 0.0196(6) Uani 1 1 d . .
S1 S 0.60034(11) -0.15478(11) 0.83336(7) 0.0239(2) Uani 1 1 d . .
B B 0.6560(5) 0.2320(5) 0.8960(3) 0.0216(10) Uani 1 1 d . .
W W 0.69804(2) -0.01004(2) 0.77956(2) 0.01694(7) Uani 1 1 d . .
H1 H 0.642(4) 0.314(4) 0.934(3) 0.017(10) Uiso 1 1 d . .

loop_
_atom_site_aniso_label
_atom_site_aniso_U_11
_atom_site_aniso_U_22
_atom_site_aniso_U_33
_atom_site_aniso_U_23
_atom_site_aniso_U_13
_atom_site_aniso_U_12
C11 0.029(2) 0.027(2) 0.026(2) -0.0082(19) 0.0034(18) -0.0075(19)
C12 0.020(2) 0.018(2) 0.017(2) -0.0007(17) -0.0024(16) -0.0022(17)
C13 0.025(2) 0.023(2) 0.019(2) -0.0019(17) -0.0005(17) -0.0122(18)
C14 0.024(2) 0.015(2) 0.024(2) 0.0009(17) -0.0090(17) -0.0033(17)
C15 0.034(2) 0.022(2) 0.024(2) -0.0017(18) -0.0051(18) -0.0091(19)
C21 0.020(2) 0.035(3) 0.031(2) -0.007(2) -0.0023(18) -0.009(2)
C22 0.025(2) 0.025(2) 0.016(2) -0.0003(17) -0.0002(16) -0.0090(18)
C23 0.018(2) 0.027(2) 0.026(2) -0.0039(19) 0.0040(17) -0.0052(18)
C24 0.023(2) 0.021(2) 0.025(2) -0.0040(18) 0.0067(17) -0.0034(18)
C25 0.029(2) 0.031(3) 0.042(3) -0.016(2) 0.004(2) -0.005(2)
C31 0.026(2) 0.022(2) 0.022(2) -0.0011(18) -0.0039(17) -0.0043(18)
C32 0.0170(19) 0.023(2) 0.019(2) -0.0043(17) 0.0014(16) -0.0066(17)
C33 0.021(2) 0.027(2) 0.014(2) 0.0020(17) -0.0014(16) -0.0096(18)
C34 0.0188(19) 0.027(2) 0.018(2) -0.0058(17) 0.0041(16) -0.0109(17)
C35 0.029(2) 0.032(3) 0.022(2) -0.0100(19) -0.0013(18) -0.015(2)
C41 0.017(2) 0.028(2) 0.020(2) -0.0040(18) -0.0019(16) -0.0105(18)
C42 0.035(2) 0.033(3) 0.018(2) -0.0079(19) -0.0041(18) -0.015(2)
C43 0.050(3) 0.049(3) 0.019(2) -0.007(2) -0.009(2) -0.021(3)
C44 0.038(3) 0.043(3) 0.029(3) 0.007(2) -0.015(2) -0.020(2)
C45 0.022(2) 0.029(2) 0.040(3) -0.002(2) 0.0005(19) -0.0103(19)
C46 0.027(2) 0.026(2) 0.021(2) -0.0050(18) 0.0039(17) -0.0095(19)
C51 0.025(2) 0.013(2) 0.018(2) -0.0021(16) -0.0008(16) -0.0051(17)
C52 0.028(2) 0.025(2) 0.023(2) -0.0087(18) 0.0021(17) -0.0122(19)
C53 0.026(2) 0.028(2) 0.029(2) -0.010(2) 0.0049(18) -0.0057(19)
C54 0.044(3) 0.026(2) 0.023(2) -0.014(2) 0.008(2) -0.010(2)
C55 0.039(3) 0.028(2) 0.021(2) -0.0082(19) 0.0019(19) -0.020(2)
C56 0.028(2) 0.023(2) 0.023(2) -0.0036(18) -0.0001(17) -0.0133(19)
N11 0.0211(17) 0.0163(17) 0.0201(18) -0.0074(14) 0.0022(14) -0.0035(14)
N12 0.0215(17) 0.0188(18) 0.0159(17) -0.0036(14) -0.0017(13) -0.0059(14)
N21 0.0201(17) 0.0204(18) 0.0150(17) -0.0047(14) 0.0007(13) -0.0057(14)
N22 0.0209(17) 0.0208(18) 0.0161(17) -0.0061(14) 0.0021(13) -0.0056(14)
N31 0.0195(17) 0.0174(17) 0.0179(17) -0.0066(14) 0.0018(13) -0.0048(14)
N32 0.0208(17) 0.0194(18) 0.0145(17) -0.0073(14) 0.0014(13) -0.0059(14)
O2 0.0285(15) 0.0205(15) 0.0174(15) -0.0032(12) -0.0015(12) -0.0054(13)
O3 0.0201(14) 0.0182(14) 0.0189(14) -0.0079(12) 0.0002(11) -0.0041(12)
S1 0.0263(5) 0.0245(6) 0.0231(5) -0.0050(4) 0.0008(4) -0.0126(5)
B 0.020(2) 0.022(3) 0.021(2) -0.006(2) -0.0002(18) -0.007(2)
W 0.01869(10) 0.01689(10) 0.01402(10) -0.00471(6) -0.00017(6) -0.00528(7)

loop_
_atom_type_symbol
_atom_type_description
_atom_type_scat_dispersion_real
_atom_type_scat_dispersion_imag
_atom_type_scat_source
C C 0.0033 0.0016 'International Tables Vol C Tables 4.2.6.8 and 6.1.1.4'
H H 0.0000 0.0000 'International Tables Vol C Tables 4.2.6.8 and 6.1.1.4'
N N 0.0061 0.0033 'International Tables Vol C Tables 4.2.6.8 and 6.1.1.4'
O O 0.0106 0.0060 'International Tables Vol C Tables 4.2.6.8 and 6.1.1.4'
S S 0.1246 0.1234 'International Tables Vol C Tables 4.2.6.8 and 6.1.1.4'
B B 0.0013 0.0007 'International Tables Vol C Tables 4.2.6.8 and 6.1.1.4'
W W -0.8490 6.8722 'International Tables Vol C Tables 4.2.6.8 and 6.1.1.4'

loop_
_geom_angle_atom_site_label_1
_geom_angle_atom_site_label_2
_geom_angle_atom_site_label_3
_geom_angle
C12 C11 H11A 109.5
C12 C11 H11B 109.5
H11A C11 H11B 109.5
C12 C11 H11C 109.5
H11A C11 H11C 109.5
H11B C11 H11C 109.5
N11 C12 C13 109.0(3)
N11 C12 C11 123.5(4)
C13 C12 C11 127.4(4)
C14 C13 C12 107.1(4)
C14 C13 H13 126.4
C12 C13 H13 126.4
N12 C14 C13 107.0(4)
N12 C14 C15 122.4(4)
C13 C14 C15 130.7(4)
C14 C15 H15A 109.5
C14 C15 H15B 109.5
H15A C15 H15B 109.5
C14 C15 H15C 109.5
H15A C15 H15C 109.5
H15B C15 H15C 109.5
C22 C21 H21A 109.5
C22 C21 H21B 109.5
H21A C21 H21B 109.5
C22 C21 H21C 109.5
H21A C21 H21C 109.5
H21B C21 H21C 109.5
N21 C22 C23 109.2(4)
N21 C22 C21 122.8(4)
C23 C22 C21 128.0(4)
C24 C23 C22 106.4(4)
C24 C23 H23 126.8
C22 C23 H23 126.8
N22 C24 C23 107.7(4)
N22 C24 C25 122.7(4)
C23 C24 C25 129.5(4)
C24 C25 H25A 109.5
C24 C25 H25B 109.5
H25A C25 H25B 109.5
C24 C25 H25C 109.5
H25A C25 H25C 109.5
H25B C25 H25C 109.5
C32 C31 H31A 109.5
C32 C31 H31B 109.5
H31A C31 H31B 109.5
C32 C31 H31C 109.5
H31A C31 H31C 109.5
H31B C31 H31C 109.5
N31 C32 C33 108.9(3)
N31 C32 C31 122.4(3)
C33 C32 C31 128.7(4)
C34 C33 C32 106.9(3)
C34 C33 H33 126.6
C32 C33 H33 126.6
N32 C34 C33 107.8(4)
N32 C34 C35 123.0(4)
C33 C34 C35 129.2(4)
C34 C35 H35A 109.5
C34 C35 H35B 109.5
H35A C35 H35B 109.5
C34 C35 H35C 109.5
H35A C35 H35C 109.5
H35B C35 H35C 109.5
O2 C41 C42 117.2(4)
O2 C41 C46 123.3(4)
C42 C41 C46 119.5(4)
C43 C42 C41 120.0(4)
C43 C42 H42 120.0
C41 C42 H42 120.0
C44 C43 C42 120.3(4)
C44 C43 H43 119.8
C42 C43 H43 119.8
C43 C44 C45 120.3(4)
C43 C44 H44 119.9
C45 C44 H44 119.9
C44 C45 C46 120.3(4)
C44 C45 H45 119.9
C46 C45 H45 119.9
C45 C46 C41 119.6(4)
C45 C46 H46 120.2
C41 C46 H46 120.2
O3 C51 C52 118.0(3)
O3 C51 C56 122.9(4)
C52 C51 C56 119.0(4)
C53 C52 C51 119.7(4)
C53 C52 H52 120.1
C51 C52 H52 120.1
C54 C53 C52 121.3(4)
C54 C53 H53 119.3
C52 C53 H53 119.3
C53 C54 C55 119.5(4)
C53 C54 H54 120.3
C55 C54 H54 120.3
C54 C55 C56 121.0(4)
C54 C55 H55 119.5
C56 C55 H55 119.5
C55 C56 C51 119.4(4)
C55 C56 H56 120.3
C51 C56 H56 120.3
C12 N11 N12 106.2(3)
C12 N11 W 133.8(3)
N12 N11 W 119.7(2)
C14 N12 N11 110.7(3)
C14 N12 B 131.0(3)
N11 N12 B 118.3(3)
C22 N21 N22 107.0(3)
C22 N21 W 132.2(3)
N22 N21 W 120.7(2)
C24 N22 N21 109.5(3)
C24 N22 B 128.8(3)
N21 N22 B 121.0(3)
C32 N31 N32 107.0(3)
C32 N31 W 131.3(3)
N32 N31 W 121.6(2)
C34 N32 N31 109.3(3)
C34 N32 B 129.8(3)
N31 N32 B 120.3(3)
C41 O2 W 149.2(3)
C51 O3 W 132.9(2)
N12 B N22 107.0(3)
N12 B N32 107.7(3)
N22 B N32 110.2(3)
N12 B H1 107(2)
N22 B H1 111.9(19)
N32 B H1 112.9(19)
O2 W O3 87.97(11)
O2 W N31 162.31(12)
O3 W N31 87.38(11)
O2 W N21 91.66(11)
O3 W N21 164.56(12)
N31 W N21 88.34(12)
O2 W S1 104.88(9)
O3 W S1 101.34(9)
N31 W S1 92.77(9)
N21 W S1 93.67(9)
O2 W N11 84.31(12)
O3 W N11 83.84(11)
N31 W N11 78.23(12)
N21 W N11 80.76(12)
S1 W N11 169.49(8)

loop_
_geom_bond_atom_site_label_1
_geom_bond_atom_site_label_2
_geom_bond_distance
C11 C12 1.501(5)
C11 H11A 0.9600
C11 H11B 0.9600
C11 H11C 0.9600
C12 N11 1.349(5)
C12 C13 1.398(6)
C13 C14 1.380(6)
C13 H13 0.9300
C14 N12 1.347(5)
C14 C15 1.498(6)
C15 H15A 0.9600
C15 H15B 0.9600
C15 H15C 0.9600
C21 C22 1.495(6)
C21 H21A 0.9600
C21 H21B 0.9600
C21 H21C 0.9600
C22 N21 1.359(5)
C22 C23 1.388(6)
C23 C24 1.385(6)
C23 H23 0.9300
C24 N22 1.359(5)
C24 C25 1.497(6)
C25 H25A 0.9600
C25 H25B 0.9600
C25 H25C 0.9600
C31 C32 1.503(6)
C31 H31A 0.9600
C31 H31B 0.9600
C31 H31C 0.9600
C32 N31 1.354(5)
C32 C33 1.386(6)
C33 C34 1.377(6)
C33 H33 0.9300
C34 N32 1.354(5)
C34 C35 1.495(6)
C35 H35A 0.9600
C35 H35B 0.9600
C35 H35C 0.9600
C41 O2 1.351(5)
C41 C42 1.395(6)
C41 C46 1.396(6)
C42 C43 1.379(6)
C42 H42 0.9300
C43 C44 1.375(7)
C43 H43 0.9300
C44 C45 1.379(6)
C44 H44 0.9300
C45 C46 1.387(6)
C45 H45 0.9300
C46 H46 0.9300
C51 O3 1.347(5)
C51 C52 1.400(5)
C51 C56 1.408(6)
C52 C53 1.385(6)
C52 H52 0.9300
C53 C54 1.368(6)
C53 H53 0.9300
C54 C55 1.382(6)
C54 H54 0.9300
C55 C56 1.388(6)
C55 H55 0.9300
C56 H56 0.9300
N11 N12 1.382(4)
N11 W 2.296(3)
N12 B 1.542(6)
N21 N22 1.367(5)
N21 W 2.156(3)
N22 B 1.551(6)
N31 N32 1.374(4)
N31 W 2.140(3)
N32 B 1.552(6)
O2 W 1.938(3)
O3 W 1.971(2)
S1 W 2.1612(11)
B H1 1.11(4)

loop_
_geom_torsion_atom_site_label_1
_geom_torsion_atom_site_label_2
_geom_torsion_atom_site_label_3
_geom_torsion_atom_site_label_4
_geom_torsion
N11 C12 C13 C14 0.3(4)
C11 C12 C13 C14 -177.6(4)
C12 C13 C14 N12 0.2(4)
C12 C13 C14 C15 178.9(4)
N21 C22 C23 C24 -0.4(5)
C21 C22 C23 C24 178.0(4)
C22 C23 C24 N22 -0.2(5)
C22 C23 C24 C25 178.1(4)
N31 C32 C33 C34 0.6(5)
C31 C32 C33 C34 -177.9(4)
C32 C33 C34 N32 0.4(4)
C32 C33 C34 C35 -179.9(4)
O2 C41 C42 C43 178.3(4)
C46 C41 C42 C43 -1.6(6)
C41 C42 C43 C44 -0.5(7)
C42 C43 C44 C45 1.5(7)
C43 C44 C45 C46 -0.4(7)
C44 C45 C46 C41 -1.7(6)
O2 C41 C46 C45 -177.2(4)
C42 C41 C46 C45 2.7(6)
O3 C51 C52 C53 177.6(4)
C56 C51 C52 C53 -0.2(6)
C51 C52 C53 C54 -0.8(7)
C52 C53 C54 C55 1.8(7)
C53 C54 C55 C56 -1.8(7)
C54 C55 C56 C51 0.9(6)
O3 C51 C56 C55 -177.5(4)
C52 C51 C56 C55 0.1(6)
C13 C12 N11 N12 -0.7(4)
C11 C12 N11 N12 177.3(3)
C13 C12 N11 W 173.5(3)
C11 C12 N11 W -8.5(6)
C13 C14 N12 N11 -0.7(4)
C15 C14 N12 N11 -179.5(3)
C13 C14 N12 B 177.7(4)
C15 C14 N12 B -1.1(6)
C12 N11 N12 C14 0.9(4)
W N11 N12 C14 -174.3(2)
C12 N11 N12 B -177.7(3)
W N11 N12 B 7.0(4)
C23 C22 N21 N22 0.9(4)
C21 C22 N21 N22 -177.6(4)
C23 C22 N21 W 179.4(3)
C21 C22 N21 W 0.9(6)
C23 C24 N22 N21 0.8(5)
C25 C24 N22 N21 -177.7(4)
C23 C24 N22 B 171.6(4)
C25 C24 N22 B -6.8(7)
C22 N21 N22 C24 -1.0(4)
W N21 N22 C24 -179.7(3)
C22 N21 N22 B -172.7(3)
W N21 N22 B 8.6(5)
C33 C32 N31 N32 -1.3(4)
C31 C32 N31 N32 177.3(3)
C33 C32 N31 W 178.9(3)
C31 C32 N31 W -2.5(6)
C33 C34 N32 N31 -1.3(4)
C35 C34 N32 N31 179.0(3)
C33 C34 N32 B -172.1(4)
C35 C34 N32 B 8.2(6)
C32 N31 N32 C34 1.6(4)
W N31 N32 C34 -178.6(2)
C32 N31 N32 B 173.5(3)
W N31 N32 B -6.7(4)
C42 C41 O2 W -176.1(4)
C46 C41 O2 W 3.8(8)
C52 C51 O3 W 172.5(3)
C56 C51 O3 W -9.8(6)
C14 N12 B N22 117.9(4)
N11 N12 B N22 -63.8(4)
C14 N12 B N32 -123.7(4)
N11 N12 B N32 54.7(4)
C24 N22 B N12 -112.7(4)
N21 N22 B N12 57.3(5)
C24 N22 B N32 130.5(4)
N21 N22 B N32 -59.5(4)
C34 N32 B N12 111.9(4)
N31 N32 B N12 -58.1(4)
C34 N32 B N22 -131.7(4)
N31 N32 B N22 58.3(4)
